data_7246827
loop_
_publ_author_name
'Lau, T. A.'
'Khorasani, S.'
'Fernandes, M. A.'

_publ_section_title
;
 Forced topochemistry of a solid-state Diels--Alder reaction by
 encapsulation in epoxy glue
;
_journal_issue 28
_journal_name_full CrystEngComm
_journal_page_first 3988
_journal_page_last 3997
_journal_paper_doi 10.1039/D3CE00388D
_journal_volume 25
_journal_year 2023
_chemical_formula_moiety 'C16 H14 N2 O4 S2, C14 H9 Br'
_chemical_formula_sum 'C30 H23 Br N2 O4 S2'
_chemical_formula_weight 619.53
_space_group_crystal_system triclinic
_space_group_IT_number 2
_space_group_name_Hall '-P 1'
_space_group_name_H-M_alt 'P -1'
_atom_sites_solution_hydrogens geom
_atom_sites_solution_primary dual
_audit_creation_date 2023-03-06
_audit_creation_method
;
Olex2 1.5
(compiled 2023.02.24 svn.rf166f9f3 for OlexSys, GUI svn.r6725)
;
_audit_update_record
;
2023-04-19 deposited with the CCDC.	2023-05-23 downloaded from the CCDC.
;
_cell_angle_alpha 63.4820(10)
_cell_angle_beta 78.390(2)
_cell_angle_gamma 62.1500(10)
_cell_formula_units_Z 2
_cell_length_a 11.5018(5)
_cell_length_b 11.9360(5)
_cell_length_c 11.9547(5)
_cell_measurement_reflns_used 9942
_cell_measurement_temperature 173.0
_cell_measurement_theta_max 28.299
_cell_measurement_theta_min 2.776
_cell_volume 1298.39(10)
_computing_cell_refinement 'SAINT V8.40B (?, 2016)'
_computing_data_reduction 'SAINT V8.40B (?, 2016)'
_computing_molecular_graphics 'Olex2 1.5 (Dolomanov et al., 2009)'
_computing_publication_material 'Olex2 1.5 (Dolomanov et al., 2009)'
_computing_structure_refinement 'SHELXL 2018/3 (Sheldrick, 2015)'
_computing_structure_solution 'SHELXT 2018/2 (Sheldrick, 2018)'
_diffrn_ambient_temperature 173.0
_diffrn_measured_fraction_theta_full 0.985
_diffrn_measured_fraction_theta_max 0.982
_diffrn_measurement_device_type 'Bruker APEX-II CCD'
_diffrn_measurement_method '\f and \w scans'
_diffrn_radiation_type MoK\a
_diffrn_radiation_wavelength 0.71073
_diffrn_reflns_av_R_equivalents 0.0325
_diffrn_reflns_av_unetI/netI 0.0141
_diffrn_reflns_Laue_measured_fraction_full 0.985
_diffrn_reflns_Laue_measured_fraction_max 0.982
_diffrn_reflns_limit_h_max 15
_diffrn_reflns_limit_h_min -15
_diffrn_reflns_limit_k_max 15
_diffrn_reflns_limit_k_min -15
_diffrn_reflns_limit_l_max 15
_diffrn_reflns_limit_l_min -15
_diffrn_reflns_number 79342
_diffrn_reflns_point_group_measured_fraction_full 0.985
_diffrn_reflns_point_group_measured_fraction_max 0.982
_diffrn_reflns_theta_full 25.242
_diffrn_reflns_theta_max 28.464
_diffrn_reflns_theta_min 2.751
_exptl_absorpt_coefficient_mu 1.786
_exptl_absorpt_correction_T_max 0.7457
_exptl_absorpt_correction_T_min 0.6089
_exptl_absorpt_correction_type multi-scan
_exptl_absorpt_process_details
;
SADABS-2016/2 (Bruker,2016/2) was used for absorption correction.
wR2(int) was 0.0632 before and 0.0462 after correction.
The Ratio of minimum to maximum transmission is 0.8165.
The \l/2 correction factor is Not present.
;
_exptl_crystal_colour orange
_exptl_crystal_colour_primary orange
_exptl_crystal_density_diffrn 1.585
_exptl_crystal_description plate
_exptl_crystal_F_000 632
_exptl_crystal_recrystallization_method 'Vapour diffusion of DCM/Hexane'
_exptl_crystal_size_max 0.383
_exptl_crystal_size_mid 0.237
_exptl_crystal_size_min 0.178
_refine_diff_density_max 0.817
_refine_diff_density_min -0.373
_refine_diff_density_rms 0.069
_refine_ls_extinction_method none
_refine_ls_goodness_of_fit_ref 1.114
_refine_ls_hydrogen_treatment constr
_refine_ls_matrix_type full
_refine_ls_number_parameters 357
_refine_ls_number_reflns 6432
_refine_ls_number_restraints 0
_refine_ls_restrained_S_all 1.114
_refine_ls_R_factor_all 0.0446
_refine_ls_R_factor_gt 0.0387
_refine_ls_shift/su_max 0.001
_refine_ls_shift/su_mean 0.000
_refine_ls_structure_factor_coef Fsqd
_refine_ls_weighting_details 'w=1/[\s^2^(Fo^2^)+(0.0491P)^2^+1.6336P] where P=(Fo^2^+2Fc^2^)/3'
_refine_ls_weighting_scheme calc
_refine_ls_wR_factor_gt 0.1104
_refine_ls_wR_factor_ref 0.1143
_reflns_Friedel_coverage 0.000
_reflns_number_gt 5728
_reflns_number_total 6432
_reflns_threshold_expression 'I > 2\s(I)'
_cod_data_source_file d3ce00388d2.cif
_cod_data_source_block 22talv01_121a_dic49br_rtglue_0h_0f
_cod_depositor_comments 'Adding full bibliography for 7246822--7246827.cif.'
_cod_database_code 7246827
_shelx_shelxl_version_number 2018/3
_shelx_space_group_comment
;
The symmetry employed for this shelxl refinement is uniquely defined
by the following loop, which should always be used as a source of
symmetry information in preference to the above space-group names.
They are only intended as comments.
;
_shelx_estimated_absorpt_t_max 0.742
_shelx_estimated_absorpt_t_min 0.548
_olex2_refinement_description
;
1. Fixed Uiso
 At 1.2 times of:
  All C(H) groups, All C(H,H) groups
2. Others
 Sof(Br2R)=Sof(H1R)=1-FVAR(1)
 Sof(Br1R)=Sof(H8R)=FVAR(1)
3.a Ternary CH refined with riding coordinates:
 C19R(H19R), C27R(H27R)
3.b Secondary CH2 refined with riding coordinates:
 C20R(H20A,H20B), C21R(H21A,H21B), C22R(H22A,H22B), C28R(H28A,H28B), C29R(H29A,
 H29B), C30R(H30A,H30B)
3.c Aromatic/amide H refined with riding coordinates:
 C1R(H1R), C3R(H3R), C4R(H4R), C5R(H5R), C6R(H6R), C8R(H8R), C10R(H10R),
 C11R(H11R), C12R(H12R), C13R(H13R)
;
_olex2_submission_special_instructions 'No special instructions were received'

loop_
_space_group_symop_operation_xyz
'x, y, z'
'-x, -y, -z'

loop_
_atom_site_label
_atom_site_type_symbol
_atom_site_fract_x
_atom_site_fract_y
_atom_site_fract_z
_atom_site_U_iso_or_equiv
_atom_site_adp_type
_atom_site_occupancy
_atom_site_site_symmetry_order
_atom_site_calc_flag
_atom_site_refinement_flags_posn
_atom_site_refinement_flags_adp
_atom_site_refinement_flags_occupancy
_atom_site_disorder_assembly
_atom_site_disorder_group
Br1R Br 0.76804(3) 0.78703(3) 0.75086(3) 0.04623(12) Uani 0.9741(13) 1 d . . P A 1
Br2R Br 0.7153(12) 0.2774(13) 0.7441(11) 0.045(4) Uiso 0.0259(13) 1 d . . P A 2
C1R C 0.7579(2) 0.6334(3) 0.7484(2) 0.0280(5) Uani 1 1 d . . . . .
H1R H 0.763643 0.710057 0.748805 0.034 Uiso 0.0259(13) 1 calc R U P A 2
C2R C 0.6417(2) 0.6573(2) 0.7023(2) 0.0255(4) Uani 1 1 d . . . . .
C3R C 0.5308(2) 0.7891(3) 0.6566(2) 0.0312(5) Uani 1 1 d . . . . .
H3R H 0.534558 0.868133 0.653660 0.037 Uiso 1 1 calc R U . . .
C4R C 0.4195(3) 0.8033(3) 0.6170(2) 0.0337(5) Uani 1 1 d . . . . .
H4R H 0.346858 0.892027 0.586976 0.040 Uiso 1 1 calc R U . . .
C5R C 0.4109(2) 0.6872(3) 0.6203(2) 0.0334(5) Uani 1 1 d . . . . .
H5R H 0.332138 0.697922 0.594395 0.040 Uiso 1 1 calc R U . . .
C6R C 0.5154(2) 0.5604(3) 0.6605(2) 0.0296(5) Uani 1 1 d . . . . .
H6R H 0.509321 0.483742 0.660449 0.036 Uiso 1 1 calc R U . . .
C7R C 0.6340(2) 0.5402(2) 0.7029(2) 0.0254(4) Uani 1 1 d . . . . .
C8R C 0.7415(2) 0.4102(2) 0.7460(2) 0.0283(5) Uani 1 1 d . . . . .
H8R H 0.736467 0.333370 0.745183 0.034 Uiso 0.9741(13) 1 calc R U P A 1
C9R C 0.8556(2) 0.3903(2) 0.7902(2) 0.0270(5) Uani 1 1 d . . . . .
C10R C 0.9660(3) 0.2567(3) 0.8322(2) 0.0350(5) Uani 1 1 d . . . . .
H10R H 0.960633 0.180228 0.830836 0.042 Uiso 1 1 calc R U . . .
C11R C 1.0783(3) 0.2376(3) 0.8742(2) 0.0395(6) Uani 1 1 d . . . . .
H11R H 1.151388 0.149005 0.899603 0.047 Uiso 1 1 calc R U . . .
C12R C 1.0858(3) 0.3497(3) 0.8798(3) 0.0398(6) Uani 1 1 d . . . . .
H12R H 1.163567 0.335058 0.911342 0.048 Uiso 1 1 calc R U . . .
C13R C 0.9834(3) 0.4789(3) 0.8408(2) 0.0350(5) Uani 1 1 d . . . . .
H13R H 0.991007 0.552678 0.845197 0.042 Uiso 1 1 calc R U . . .
C14R C 0.8649(2) 0.5044(2) 0.7934(2) 0.0268(4) Uani 1 1 d . . . . .
S1R S 0.98277(5) 0.35779(5) 0.49275(5) 0.02313(13) Uani 1 1 d . . . . .
O1R O 0.70070(17) 0.52840(19) 0.37272(18) 0.0327(4) Uani 1 1 d . . . . .
O2R O 0.74661(17) 0.88121(17) 0.38929(17) 0.0315(4) Uani 1 1 d . . . . .
N1R N 0.68658(19) 0.7335(2) 0.36294(18) 0.0263(4) Uani 1 1 d . . . . .
C15R C 0.7456(2) 0.5917(2) 0.3913(2) 0.0244(4) Uani 1 1 d . . . . .
C16R C 0.8770(2) 0.5327(2) 0.45023(19) 0.0216(4) Uani 1 1 d . . . . .
C17R C 0.8895(2) 0.6364(2) 0.4550(2) 0.0221(4) Uani 1 1 d . . . . .
C18R C 0.7683(2) 0.7676(2) 0.4001(2) 0.0231(4) Uani 1 1 d . . . . .
C19R C 0.5691(2) 0.8385(2) 0.2860(2) 0.0298(5) Uani 1 1 d . . . . .
H19R H 0.552561 0.931310 0.279192 0.036 Uiso 1 1 calc R U . . .
C20R C 0.4394(2) 0.8253(3) 0.3155(3) 0.0363(6) Uani 1 1 d . . . . .
H20A H 0.375154 0.882851 0.359076 0.044 Uiso 1 1 calc R U . . .
H20B H 0.449939 0.728344 0.358431 0.044 Uiso 1 1 calc R U . . .
C21R C 0.4147(2) 0.8904(3) 0.1728(3) 0.0368(6) Uani 1 1 d . . . . .
H21A H 0.359644 0.991811 0.137474 0.044 Uiso 1 1 calc R U . . .
H21B H 0.382196 0.842667 0.145750 0.044 Uiso 1 1 calc R U . . .
C22R C 0.5644(3) 0.8486(4) 0.1540(2) 0.0420(7) Uani 1 1 d . . . . .
H22A H 0.614659 0.759059 0.145627 0.050 Uiso 1 1 calc R U . . .
H22B H 0.586330 0.922268 0.086542 0.050 Uiso 1 1 calc R U . . .
S2R S 0.55282(6) 0.61205(6) 1.02282(5) 0.02613(13) Uani 1 1 d . . . . .
O3R O 0.82534(18) 0.3832(2) 1.15227(18) 0.0347(4) Uani 1 1 d . . . . .
O4R O 0.69233(19) 0.10703(18) 1.09296(18) 0.0345(4) Uani 1 1 d . . . . .
N2R N 0.79125(19) 0.2093(2) 1.14424(19) 0.0267(4) Uani 1 1 d . . . . .
C23R C 0.7603(2) 0.3442(2) 1.1244(2) 0.0251(4) Uani 1 1 d . . . . .
C24R C 0.6282(2) 0.4338(2) 1.0605(2) 0.0244(4) Uani 1 1 d . . . . .
C25R C 0.5887(2) 0.3533(2) 1.0439(2) 0.0247(4) Uani 1 1 d . . . . .
C26R C 0.6928(2) 0.2071(2) 1.0948(2) 0.0257(4) Uani 1 1 d . . . . .
C27R C 0.9019(2) 0.0828(2) 1.2178(2) 0.0270(4) Uani 1 1 d . . . . .
H27R H 0.893336 0.001034 1.222980 0.032 Uiso 1 1 calc R U . . .
C28R C 1.0444(2) 0.0632(3) 1.1823(2) 0.0327(5) Uani 1 1 d . . . . .
H28A H 1.054910 0.150571 1.143728 0.039 Uiso 1 1 calc R U . . .
H28B H 1.088738 0.006752 1.132738 0.039 Uiso 1 1 calc R U . . .
C29R C 1.0776(2) -0.0184(3) 1.3237(2) 0.0346(5) Uani 1 1 d . . . . .
H29A H 1.110165 -0.119920 1.353281 0.041 Uiso 1 1 calc R U . . .
H29B H 1.136056 0.003940 1.352162 0.041 Uiso 1 1 calc R U . . .
C30R C 0.9303(2) 0.0568(3) 1.3503(2) 0.0335(5) Uani 1 1 d . . . . .
H30A H 0.894399 -0.004248 1.418419 0.040 Uiso 1 1 calc R U . . .
H30B H 0.906981 0.142180 1.361341 0.040 Uiso 1 1 calc R U . . .

loop_
_atom_site_aniso_label
_atom_site_aniso_U_11
_atom_site_aniso_U_22
_atom_site_aniso_U_33
_atom_site_aniso_U_23
_atom_site_aniso_U_13
_atom_site_aniso_U_12
Br1R 0.04433(18) 0.03952(17) 0.0762(2) -0.03588(16) 0.00232(14) -0.02342(13)
C1R 0.0266(11) 0.0314(12) 0.0339(12) -0.0192(10) 0.0061(9) -0.0152(9)
C2R 0.0273(11) 0.0269(11) 0.0290(11) -0.0158(9) 0.0072(9) -0.0153(9)
C3R 0.0318(12) 0.0249(11) 0.0381(13) -0.0179(10) 0.0069(10) -0.0109(9)
C4R 0.0283(12) 0.0322(12) 0.0362(13) -0.0164(10) 0.0047(10) -0.0091(10)
C5R 0.0283(11) 0.0443(14) 0.0325(12) -0.0189(11) 0.0051(9) -0.0182(11)
C6R 0.0316(12) 0.0341(12) 0.0327(12) -0.0189(10) 0.0067(9) -0.0189(10)
C7R 0.0281(11) 0.0277(11) 0.0272(10) -0.0150(9) 0.0066(8) -0.0162(9)
C8R 0.0328(12) 0.0243(11) 0.0335(12) -0.0163(9) 0.0085(9) -0.0156(9)
C9R 0.0300(11) 0.0279(11) 0.0265(10) -0.0133(9) 0.0078(9) -0.0159(9)
C10R 0.0337(12) 0.0309(12) 0.0331(12) -0.0125(10) 0.0079(10) -0.0118(10)
C11R 0.0299(12) 0.0404(14) 0.0298(12) -0.0093(11) 0.0052(10) -0.0076(11)
C12R 0.0278(12) 0.0551(17) 0.0327(13) -0.0185(12) 0.0026(10) -0.0152(12)
C13R 0.0297(12) 0.0469(15) 0.0375(13) -0.0232(12) 0.0063(10) -0.0201(11)
C14R 0.0282(11) 0.0302(11) 0.0291(11) -0.0160(9) 0.0069(9) -0.0168(9)
S1R 0.0216(2) 0.0198(2) 0.0320(3) -0.0115(2) -0.00131(19) -0.01045(19)
O1R 0.0265(8) 0.0344(9) 0.0460(10) -0.0203(8) -0.0052(7) -0.0138(7)
O2R 0.0322(9) 0.0192(8) 0.0401(9) -0.0095(7) -0.0049(7) -0.0092(7)
N1R 0.0227(9) 0.0248(9) 0.0298(9) -0.0098(8) -0.0063(7) -0.0077(7)
C15R 0.0222(10) 0.0266(11) 0.0268(10) -0.0120(9) 0.0000(8) -0.0112(8)
C16R 0.0192(9) 0.0225(10) 0.0225(9) -0.0078(8) -0.0007(7) -0.0094(8)
C17R 0.0198(9) 0.0216(10) 0.0230(10) -0.0070(8) -0.0009(8) -0.0090(8)
C18R 0.0216(10) 0.0223(10) 0.0239(10) -0.0079(8) -0.0003(8) -0.0095(8)
C19R 0.0260(11) 0.0242(11) 0.0338(12) -0.0107(9) -0.0098(9) -0.0038(9)
C20R 0.0226(11) 0.0389(14) 0.0363(13) -0.0134(11) -0.0047(9) -0.0045(10)
C21R 0.0260(11) 0.0452(15) 0.0372(13) -0.0203(11) -0.0068(10) -0.0078(11)
C22R 0.0272(12) 0.0585(18) 0.0291(12) -0.0133(12) -0.0048(10) -0.0121(12)
S2R 0.0287(3) 0.0243(3) 0.0313(3) -0.0119(2) -0.0048(2) -0.0134(2)
O3R 0.0306(9) 0.0394(10) 0.0422(10) -0.0177(8) -0.0045(7) -0.0183(8)
O4R 0.0379(10) 0.0264(8) 0.0420(10) -0.0147(7) -0.0113(8) -0.0105(7)
N2R 0.0239(9) 0.0269(10) 0.0301(9) -0.0127(8) -0.0030(7) -0.0094(8)
C23R 0.0246(10) 0.0282(11) 0.0252(10) -0.0120(9) 0.0012(8) -0.0127(9)
C24R 0.0247(10) 0.0281(11) 0.0237(10) -0.0118(8) 0.0003(8) -0.0126(9)
C25R 0.0242(10) 0.0301(11) 0.0230(10) -0.0122(9) -0.0001(8) -0.0125(9)
C26R 0.0261(10) 0.0289(11) 0.0237(10) -0.0114(9) -0.0015(8) -0.0116(9)
C27R 0.0213(10) 0.0262(11) 0.0301(11) -0.0093(9) -0.0023(8) -0.0087(9)
C28R 0.0249(11) 0.0318(12) 0.0371(13) -0.0126(10) 0.0035(9) -0.0117(9)
C29R 0.0241(11) 0.0325(12) 0.0400(13) -0.0063(10) -0.0050(10) -0.0127(10)
C30R 0.0263(11) 0.0392(14) 0.0299(12) -0.0106(10) -0.0040(9) -0.0118(10)

loop_
_atom_type_symbol
_atom_type_description
_atom_type_scat_dispersion_real
_atom_type_scat_dispersion_imag
_atom_type_scat_source
C C 0.0033 0.0016 'International Tables Vol C Tables 4.2.6.8 and 6.1.1.4'
H H 0.0000 0.0000 'International Tables Vol C Tables 4.2.6.8 and 6.1.1.4'
Br Br -0.2901 2.4595 'International Tables Vol C Tables 4.2.6.8 and 6.1.1.4'
N N 0.0061 0.0033 'International Tables Vol C Tables 4.2.6.8 and 6.1.1.4'
O O 0.0106 0.0060 'International Tables Vol C Tables 4.2.6.8 and 6.1.1.4'
S S 0.1246 0.1234 'International Tables Vol C Tables 4.2.6.8 and 6.1.1.4'

loop_
_exptl_crystal_face_index_h
_exptl_crystal_face_index_k
_exptl_crystal_face_index_l
_exptl_crystal_face_perp_dist
-1.00 0.00 1.00 0.1770
-1.00 0.00 -1.00 0.0640
0.00 -1.00 0.00 0.1040
-1.00 -1.00 -1.00 0.0810
1.00 1.00 1.00 0.1090
0.00 0.00 -1.00 0.1270
0.00 0.00 1.00 0.1880
-1.00 1.00 -1.00 0.0730
1.00 -1.00 1.00 0.0990
1.00 1.00 -1.00 0.1820
-1.00 -1.00 1.00 0.1820
1.00 1.00 0.00 0.1780
-1.00 -1.00 0.00 0.1740
1.00 3.00 1.00 0.1240
3.00 2.00 2.00 0.1170
3.00 2.00 3.00 0.0890
-3.00 -2.00 -3.00 0.0730
1.00 0.00 0.00 0.1430

loop_
_geom_angle_atom_site_label_1
_geom_angle_atom_site_label_2
_geom_angle_atom_site_label_3
_geom_angle
_geom_angle_site_symmetry_1
_geom_angle_site_symmetry_3
_geom_angle_publ_flag
C2R C1R Br1R 117.83(18) . . ?
C2R C1R H1R 118.0 . . ?
C14R C1R Br1R 118.22(18) . . ?
C14R C1R H1R 118.0 . . ?
C14R C1R C2R 123.9(2) . . ?
C1R C2R C3R 124.5(2) . . ?
C1R C2R C7R 117.4(2) . . ?
C3R C2R C7R 118.1(2) . . ?
C2R C3R H3R 119.4 . . ?
C4R C3R C2R 121.1(2) . . ?
C4R C3R H3R 119.4 . . ?
C3R C4R H4R 119.6 . . ?
C3R C4R C5R 120.7(2) . . ?
C5R C4R H4R 119.6 . . ?
C4R C5R H5R 120.0 . . ?
C6R C5R C4R 120.1(2) . . ?
C6R C5R H5R 120.0 . . ?
C5R C6R H6R 119.4 . . ?
C5R C6R C7R 121.3(2) . . ?
C7R C6R H6R 119.4 . . ?
C6R C7R C2R 118.7(2) . . ?
C8R C7R C2R 119.4(2) . . ?
C8R C7R C6R 121.9(2) . . ?
C7R C8R Br2R 113.9(4) . . ?
C7R C8R H8R 119.1 . . ?
C9R C8R Br2R 124.4(4) . . ?
C9R C8R C7R 121.7(2) . . ?
C9R C8R H8R 119.1 . . ?
C8R C9R C10R 121.1(2) . . ?
C8R C9R C14R 120.1(2) . . ?
C14R C9R C10R 118.8(2) . . ?
C9R C10R H10R 119.5 . . ?
C11R C10R C9R 121.0(3) . . ?
C11R C10R H10R 119.5 . . ?
C10R C11R H11R 120.1 . . ?
C10R C11R C12R 119.9(3) . . ?
C12R C11R H11R 120.1 . . ?
C11R C12R H12R 119.4 . . ?
C13R C12R C11R 121.2(3) . . ?
C13R C12R H12R 119.4 . . ?
C12R C13R H13R 119.6 . . ?
C12R C13R C14R 120.9(3) . . ?
C14R C13R H13R 119.6 . . ?
C1R C14R C9R 117.4(2) . . ?
C1R C14R C13R 124.4(2) . . ?
C13R C14R C9R 118.1(2) . . ?
C16R S1R C17R 95.73(10) . 2_766 ?
C15R N1R C19R 126.66(19) . . ?
C18R N1R C15R 110.00(18) . . ?
C18R N1R C19R 122.5(2) . . ?
O1R C15R N1R 127.0(2) . . ?
O1R C15R C16R 126.5(2) . . ?
N1R C15R C16R 106.55(18) . . ?
C15R C16R S1R 119.84(16) . . ?
C17R C16R S1R 132.15(17) . . ?
C17R C16R C15R 107.96(19) . . ?
C16R C17R S1R 132.12(17) . 2_766 ?
C16R C17R C18R 108.76(19) . . ?
C18R C17R S1R 119.10(16) . 2_766 ?
O2R C18R N1R 126.8(2) . . ?
O2R C18R C17R 126.5(2) . . ?
N1R C18R C17R 106.73(18) . . ?
N1R C19R H19R 108.6 . . ?
N1R C19R C20R 121.5(2) . . ?
N1R C19R C22R 118.6(2) . . ?
C20R C19R H19R 108.6 . . ?
C20R C19R C22R 89.37(19) . . ?
C22R C19R H19R 108.6 . . ?
C19R C20R H20A 114.0 . . ?
C19R C20R H20B 114.0 . . ?
C19R C20R C21R 87.9(2) . . ?
H20A C20R H20B 111.2 . . ?
C21R C20R H20A 114.0 . . ?
C21R C20R H20B 114.0 . . ?
C20R C21R H21A 114.0 . . ?
C20R C21R H21B 114.0 . . ?
C20R C21R C22R 88.16(19) . . ?
H21A C21R H21B 111.2 . . ?
C22R C21R H21A 114.0 . . ?
C22R C21R H21B 114.0 . . ?
C19R C22R C21R 87.45(19) . . ?
C19R C22R H22A 114.1 . . ?
C19R C22R H22B 114.1 . . ?
C21R C22R H22A 114.1 . . ?
C21R C22R H22B 114.1 . . ?
H22A C22R H22B 111.3 . . ?
C25R S2R C24R 95.85(11) 2_667 . ?
C23R N2R C26R 110.28(19) . . ?
C23R N2R C27R 126.67(19) . . ?
C26R N2R C27R 122.7(2) . . ?
O3R C23R N2R 127.5(2) . . ?
O3R C23R C24R 126.1(2) . . ?
N2R C23R C24R 106.39(19) . . ?
C23R C24R S2R 120.30(17) . . ?
C25R C24R S2R 131.31(18) . . ?
C25R C24R C23R 108.4(2) . . ?
C24R C25R S2R 132.84(19) . 2_667 ?
C24R C25R C26R 108.5(2) . . ?
C26R C25R S2R 118.65(17) . 2_667 ?
O4R C26R N2R 126.6(2) . . ?
O4R C26R C25R 127.0(2) . . ?
N2R C26R C25R 106.38(19) . . ?
N2R C27R H27R 108.5 . . ?
N2R C27R C28R 120.6(2) . . ?
N2R C27R C30R 120.2(2) . . ?
C28R C27R H27R 108.5 . . ?
C28R C27R C30R 88.78(18) . . ?
C30R C27R H27R 108.5 . . ?
C27R C28R H28A 114.1 . . ?
C27R C28R H28B 114.1 . . ?
C27R C28R C29R 87.16(18) . . ?
H28A C28R H28B 111.3 . . ?
C29R C28R H28A 114.1 . . ?
C29R C28R H28B 114.1 . . ?
C28R C29R H29A 113.9 . . ?
C28R C29R H29B 113.9 . . ?
H29A C29R H29B 111.1 . . ?
C30R C29R C28R 88.42(18) . . ?
C30R C29R H29A 113.9 . . ?
C30R C29R H29B 113.9 . . ?
C27R C30R C29R 87.01(19) . . ?
C27R C30R H30A 114.2 . . ?
C27R C30R H30B 114.2 . . ?
C29R C30R H30A 114.2 . . ?
C29R C30R H30B 114.2 . . ?
H30A C30R H30B 111.3 . . ?

loop_
_geom_bond_atom_site_label_1
_geom_bond_atom_site_label_2
_geom_bond_distance
_geom_bond_site_symmetry_2
_geom_bond_publ_flag
Br1R C1R 1.905(2) . ?
Br2R C8R 1.757(13) . ?
C1R H1R 0.9500 . ?
C1R C2R 1.404(3) . ?
C1R C14R 1.390(3) . ?
C2R C3R 1.428(3) . ?
C2R C7R 1.437(3) . ?
C3R H3R 0.9500 . ?
C3R C4R 1.363(4) . ?
C4R H4R 0.9500 . ?
C4R C5R 1.418(4) . ?
C5R H5R 0.9500 . ?
C5R C6R 1.360(4) . ?
C6R H6R 0.9500 . ?
C6R C7R 1.428(3) . ?
C7R C8R 1.397(3) . ?
C8R H8R 0.9500 . ?
C8R C9R 1.391(3) . ?
C9R C10R 1.434(3) . ?
C9R C14R 1.433(3) . ?
C10R H10R 0.9500 . ?
C10R C11R 1.362(4) . ?
C11R H11R 0.9500 . ?
C11R C12R 1.413(5) . ?
C12R H12R 0.9500 . ?
C12R C13R 1.365(4) . ?
C13R H13R 0.9500 . ?
C13R C14R 1.428(3) . ?
S1R C16R 1.739(2) . ?
S1R C17R 1.748(2) 2_766 ?
O1R C15R 1.203(3) . ?
O2R C18R 1.207(3) . ?
N1R C15R 1.396(3) . ?
N1R C18R 1.391(3) . ?
N1R C19R 1.460(3) . ?
C15R C16R 1.506(3) . ?
C16R C17R 1.338(3) . ?
C17R C18R 1.496(3) . ?
C19R H19R 1.0000 . ?
C19R C20R 1.528(4) . ?
C19R C22R 1.539(4) . ?
C20R H20A 0.9900 . ?
C20R H20B 0.9900 . ?
C20R C21R 1.549(4) . ?
C21R H21A 0.9900 . ?
C21R H21B 0.9900 . ?
C21R C22R 1.551(4) . ?
C22R H22A 0.9900 . ?
C22R H22B 0.9900 . ?
S2R C24R 1.749(2) . ?
S2R C25R 1.748(2) 2_667 ?
O3R C23R 1.205(3) . ?
O4R C26R 1.206(3) . ?
N2R C23R 1.390(3) . ?
N2R C26R 1.394(3) . ?
N2R C27R 1.463(3) . ?
C23R C24R 1.501(3) . ?
C24R C25R 1.336(3) . ?
C25R C26R 1.498(3) . ?
C27R H27R 1.0000 . ?
C27R C28R 1.540(3) . ?
C27R C30R 1.544(3) . ?
C28R H28A 0.9900 . ?
C28R H28B 0.9900 . ?
C28R C29R 1.547(4) . ?
C29R H29A 0.9900 . ?
C29R H29B 0.9900 . ?
C29R C30R 1.547(3) . ?
C30R H30A 0.9900 . ?
C30R H30B 0.9900 . ?

loop_
_geom_torsion_atom_site_label_1
_geom_torsion_atom_site_label_2
_geom_torsion_atom_site_label_3
_geom_torsion_atom_site_label_4
_geom_torsion
_geom_torsion_site_symmetry_1
_geom_torsion_site_symmetry_2
_geom_torsion_site_symmetry_3
_geom_torsion_site_symmetry_4
_geom_torsion_publ_flag
Br1R C1R C2R C3R 0.3(3) . . . . ?
Br1R C1R C2R C7R -178.88(16) . . . . ?
Br1R C1R C14R C9R -179.71(16) . . . . ?
Br1R C1R C14R C13R -0.6(3) . . . . ?
Br2R C8R C9R C10R 3.5(6) . . . . ?
Br2R C8R C9R C14R -177.0(5) . . . . ?
C1R C2R C3R C4R -177.8(2) . . . . ?
C1R C2R C7R C6R 177.9(2) . . . . ?
C1R C2R C7R C8R -1.4(3) . . . . ?
C2R C1R C14R C9R 1.0(3) . . . . ?
C2R C1R C14R C13R -179.8(2) . . . . ?
C2R C3R C4R C5R 0.0(4) . . . . ?
C2R C7R C8R Br2R 178.7(5) . . . . ?
C2R C7R C8R C9R 0.9(3) . . . . ?
C3R C2R C7R C6R -1.3(3) . . . . ?
C3R C2R C7R C8R 179.4(2) . . . . ?
C3R C4R C5R C6R -1.5(4) . . . . ?
C4R C5R C6R C7R 1.5(4) . . . . ?
C5R C6R C7R C2R -0.1(3) . . . . ?
C5R C6R C7R C8R 179.1(2) . . . . ?
C6R C7R C8R Br2R -0.6(5) . . . . ?
C6R C7R C8R C9R -178.3(2) . . . . ?
C7R C2R C3R C4R 1.4(3) . . . . ?
C7R C8R C9R C10R -179.0(2) . . . . ?
C7R C8R C9R C14R 0.6(3) . . . . ?
C8R C9R C10R C11R 179.3(2) . . . . ?
C8R C9R C14R C1R -1.5(3) . . . . ?
C8R C9R C14R C13R 179.3(2) . . . . ?
C9R C10R C11R C12R 1.7(4) . . . . ?
C10R C9R C14R C1R 178.0(2) . . . . ?
C10R C9R C14R C13R -1.1(3) . . . . ?
C10R C11R C12R C13R -1.7(4) . . . . ?
C11R C12R C13R C14R 0.3(4) . . . . ?
C12R C13R C14R C1R -178.0(2) . . . . ?
C12R C13R C14R C9R 1.2(4) . . . . ?
C14R C1R C2R C3R 179.5(2) . . . . ?
C14R C1R C2R C7R 0.4(3) . . . . ?
C14R C9R C10R C11R -0.3(3) . . . . ?
S1R C16R C17R S1R -0.6(4) . . . 2_766 ?
S1R C16R C17R C18R 177.49(17) . . . . ?
S1R C17R C18R O2R -1.4(3) 2_766 . . . ?
S1R C17R C18R N1R 177.92(15) 2_766 . . . ?
O1R C15R C16R S1R 2.7(3) . . . . ?
O1R C15R C16R C17R -179.5(2) . . . . ?
N1R C15R C16R S1R -177.40(15) . . . . ?
N1R C15R C16R C17R 0.4(2) . . . . ?
N1R C19R C20R C21R -143.8(2) . . . . ?
N1R C19R C22R C21R 146.2(2) . . . . ?
C15R N1R C18R O2R -179.9(2) . . . . ?
C15R N1R C18R C17R 0.8(2) . . . . ?
C15R N1R C19R C20R 55.6(3) . . . . ?
C15R N1R C19R C22R -53.0(3) . . . . ?
C15R C16R C17R S1R -178.07(17) . . . 2_766 ?
C15R C16R C17R C18R 0.0(2) . . . . ?
C16R C17R C18R O2R -179.8(2) . . . . ?
C16R C17R C18R N1R -0.5(2) . . . . ?
C17R S1R C16R C15R 177.67(17) 2_766 . . . ?
C17R S1R C16R C17R 0.5(3) 2_766 . . . ?
C18R N1R C15R O1R 179.2(2) . . . . ?
C18R N1R C15R C16R -0.7(2) . . . . ?
C18R N1R C19R C20R -136.1(2) . . . . ?
C18R N1R C19R C22R 115.3(3) . . . . ?
C19R N1R C15R O1R -11.4(4) . . . . ?
C19R N1R C15R C16R 168.8(2) . . . . ?
C19R N1R C18R O2R 10.1(4) . . . . ?
C19R N1R C18R C17R -169.2(2) . . . . ?
C19R C20R C21R C22R 20.0(2) . . . . ?
C20R C19R C22R C21R 20.1(2) . . . . ?
C20R C21R C22R C19R -19.8(2) . . . . ?
C22R C19R C20R C21R -20.1(2) . . . . ?
S2R C24R C25R S2R 0.6(4) . . . 2_667 ?
S2R C24R C25R C26R -179.73(18) . . . . ?
S2R C25R C26R O4R 1.8(3) 2_667 . . . ?
S2R C25R C26R N2R -178.60(15) 2_667 . . . ?
O3R C23R C24R S2R -1.6(3) . . . . ?
O3R C23R C24R C25R 179.0(2) . . . . ?
N2R C23R C24R S2R 178.45(15) . . . . ?
N2R C23R C24R C25R -0.9(2) . . . . ?
N2R C27R C28R C29R 146.9(2) . . . . ?
N2R C27R C30R C29R -147.2(2) . . . . ?
C23R N2R C26R O4R 177.3(2) . . . . ?
C23R N2R C26R C25R -2.3(2) . . . . ?
C23R N2R C27R C28R -60.2(3) . . . . ?
C23R N2R C27R C30R 48.2(3) . . . . ?
C23R C24R C25R S2R 179.87(18) . . . 2_667 ?
C23R C24R C25R C26R -0.5(2) . . . . ?
C24R C25R C26R O4R -177.9(2) . . . . ?
C24R C25R C26R N2R 1.7(3) . . . . ?
C25R S2R C24R C23R -179.63(18) 2_667 . . . ?
C25R S2R C24R C25R -0.5(3) 2_667 . . . ?
C26R N2R C23R O3R -177.9(2) . . . . ?
C26R N2R C23R C24R 2.0(2) . . . . ?
C26R N2R C27R C28R 127.1(2) . . . . ?
C26R N2R C27R C30R -124.5(2) . . . . ?
C27R N2R C23R O3R 8.6(4) . . . . ?
C27R N2R C23R C24R -171.5(2) . . . . ?
C27R N2R C26R O4R -8.9(4) . . . . ?
C27R N2R C26R C25R 171.52(19) . . . . ?
C27R C28R C29R C30R -21.96(19) . . . . ?
C28R C27R C30R C29R -22.00(19) . . . . ?
C28R C29R C30R C27R 21.90(19) . . . . ?
C30R C27R C28R C29R 22.00(19) . . . . ?
